data_2208819
loop_
_publ_author_name
'Singh, S. S.'
'Prasad, R. S.'
'Upreti, Shailesh'
'Jha, N. K.'
'Ramanan, A.'

_publ_section_title
;
 Tetraphenylarsonium diisothiocyanatodibromonickelate(II)
;
_journal_issue 5
_journal_name_full 'Acta Crystallographica Section E'
_journal_page_first m1014
_journal_page_last m1015
_journal_paper_doi 10.1107/S160053680601021X
_journal_volume 62
_journal_year 2006
_chemical_formula_iupac '(C24 H20 As)2 [Ni Br2 (C N S)2]'
_chemical_formula_moiety '2C24 H20 As, C2 Br2 N2 Ni S2'
_chemical_formula_sum 'C50 H40 As2 Br2 N2 Ni S2'
_chemical_formula_weight 1101.31
_chemical_melting_point 527.5
_chemical_name_common diisothiocyanatodihalonickelates(II)
_chemical_name_systematic
;
 ?
;
_space_group_IT_number 15
_symmetry_cell_setting monoclinic
_symmetry_space_group_name_Hall '-C 2yc'
_symmetry_space_group_name_H-M 'C 1 2/c 1'
_atom_sites_solution_hydrogens geom
_atom_sites_solution_primary direct
_atom_sites_solution_secondary difmap
_cell_angle_alpha 90.00
_cell_angle_beta 105.3470(10)
_cell_angle_gamma 90.00
_cell_formula_units_Z 4
_cell_length_a 13.5382(10)
_cell_length_b 15.7796(11)
_cell_length_c 23.0555(16)
_cell_measurement_reflns_used 7590
_cell_measurement_temperature 273(2)
_cell_measurement_theta_max 27.17
_cell_measurement_theta_min 2.39
_cell_volume 4749.7(6)
_computing_cell_refinement 'SAINT (Bruker, 2001)'
_computing_data_collection 'SMART (Bruker, 2001)'
_computing_data_reduction SAINT
_computing_molecular_graphics 'SHELXTL (Bruker, 2000) and DIAMOND (Klaus, 1999)'
_computing_publication_material SHELXTL
_computing_structure_refinement 'SHELXL97 (Sheldrick, 1997)'
_computing_structure_solution 'SHELXS97 (Sheldrick, 1990)'
_diffrn_ambient_temperature 273(2)
_diffrn_measured_fraction_theta_full 0.999
_diffrn_measured_fraction_theta_max 0.999
_diffrn_measurement_device_type 'Bruker SMART CCD area-detector'
_diffrn_measurement_method '\f and \w scans'
_diffrn_radiation_monochromator graphite
_diffrn_radiation_source 'fine-focus sealed tube'
_diffrn_radiation_type MoK\a
_diffrn_radiation_wavelength 0.71073
_diffrn_reflns_av_R_equivalents 0.0765
_diffrn_reflns_av_sigmaI/netI 0.0458
_diffrn_reflns_limit_h_max 16
_diffrn_reflns_limit_h_min -16
_diffrn_reflns_limit_k_max 19
_diffrn_reflns_limit_k_min -18
_diffrn_reflns_limit_l_max 27
_diffrn_reflns_limit_l_min -27
_diffrn_reflns_number 17670
_diffrn_reflns_theta_full 25.50
_diffrn_reflns_theta_max 25.50
_diffrn_reflns_theta_min 1.83
_diffrn_standards_number 0
_exptl_absorpt_coefficient_mu 3.597
_exptl_absorpt_correction_T_max 0.711
_exptl_absorpt_correction_T_min 0.401
_exptl_absorpt_correction_type multi-scan
_exptl_absorpt_process_details '(SADABS; Bruker, 2000)'
_exptl_crystal_colour green
_exptl_crystal_density_diffrn 1.540
_exptl_crystal_density_method 'not measured'
_exptl_crystal_description Plate
_exptl_crystal_F_000 2200
_exptl_crystal_size_max 0.351
_exptl_crystal_size_mid 0.219
_exptl_crystal_size_min 0.096
_refine_diff_density_max 0.985
_refine_diff_density_min -0.878
_refine_ls_extinction_method none
_refine_ls_goodness_of_fit_ref 1.080
_refine_ls_hydrogen_treatment constr
_refine_ls_matrix_type full
_refine_ls_number_parameters 267
_refine_ls_number_reflns 4430
_refine_ls_number_restraints 0
_refine_ls_restrained_S_all 1.080
_refine_ls_R_factor_all 0.0513
_refine_ls_R_factor_gt 0.0424
_refine_ls_shift/su_max 0.002
_refine_ls_shift/su_mean 0.001
_refine_ls_structure_factor_coef Fsqd
_refine_ls_weighting_details 'calc w=1/[\s^2^(Fo^2^)+(0.0881P)^2^+1.9894P] where P=(Fo^2^+2Fc^2^)/3'
_refine_ls_weighting_scheme calc
_refine_ls_wR_factor_gt 0.1369
_refine_ls_wR_factor_ref 0.1412
_reflns_number_gt 3556
_reflns_number_total 4430
_reflns_threshold_expression I>2\s(I)
_cod_data_source_file ci2014.cif
_cod_data_source_block I
_cod_depositor_comments
;
The following automatic conversions were performed:
'_symmetry_cell_setting' value 'Monoclinic' changed to 'monoclinic'
according to '/home/saulius/struct/CIF-dictionaries/cif_core.dic'
dictionary named 'cif_core.dic' version 2.4.1 from 2010-06-29.

Automatic conversion script
Id: cif_fix_enum 1527 2010-12-29 10:47:43Z saulius 

The following automatic conversions were performed:

'_symmetry_cell_setting' value 'Monoclinic' changed to 'monoclinic'
according to /home/saulius/struct/CIF-dictionaries/cif_core.dic
dictionary named 'cif_core.dic' version 2.4.1 from 2010-06-29.

Automatic conversion script
Id: cif_fix_values 1715 2011-07-08 13:25:40Z adriana 
;
_cod_original_sg_symbol_H-M 'C 2/c'
_cod_database_code 2208819
_cod_database_fobs_code 2208819

loop_
_symmetry_equiv_pos_as_xyz
'x, y, z'
'-x, y, -z+1/2'
'x+1/2, y+1/2, z'
'-x+1/2, y+1/2, -z+1/2'
'-x, -y, -z'
'x, -y, z-1/2'
'-x+1/2, -y+1/2, -z'
'x+1/2, -y+1/2, z-1/2'

loop_
_atom_site_type_symbol
_atom_site_label
_atom_site_fract_x
_atom_site_fract_y
_atom_site_fract_z
_atom_site_U_iso_or_equiv
_atom_site_adp_type
_atom_site_calc_flag
_atom_site_refinement_flags
_atom_site_occupancy
As As1 0.58663(3) 0.12653(2) 0.418660(16) 0.04477(16) Uani d . 1
Ni Ni1 1.0000 0.13439(5) 0.2500 0.0385(2) Uani d S 1
S S1 0.73060(10) 0.30693(9) 0.14359(6) 0.0765(4) Uani d . 1
Br Br1 0.92718(4) 0.06174(4) 0.31913(2) 0.0452(2) Uani d . 1
N N1 0.8894(4) 0.2103(3) 0.2063(2) 0.0821(12) Uani d . 1
C C1 0.4984(3) 0.0538(2) 0.36218(17) 0.0484(9) Uani d . 1
C C2 0.5149(4) -0.0318(3) 0.3626(2) 0.0688(12) Uani d . 1
H H2 0.5671 -0.0562 0.3925 0.083 Uiso calc R 1
C C3 0.4534(5) -0.0817(3) 0.3182(3) 0.0882(17) Uani d . 1
H H3 0.4658 -0.1396 0.3173 0.106 Uiso calc R 1
C C4 0.3750(4) -0.0464(4) 0.2761(2) 0.0809(15) Uani d . 1
H H4 0.3342 -0.0804 0.2462 0.097 Uiso calc R 1
C C5 0.3549(4) 0.0390(4) 0.2767(2) 0.0853(16) Uani d . 1
H H5 0.2998 0.0624 0.2482 0.102 Uiso calc R 1
C C6 0.4174(4) 0.0897(3) 0.3203(2) 0.0736(13) Uani d . 1
H H6 0.4048 0.1475 0.3213 0.088 Uiso calc R 1
C C7 0.6236(3) 0.2182(2) 0.37435(17) 0.0464(8) Uani d . 1
C C8 0.7064(3) 0.2124(3) 0.3498(2) 0.0626(11) Uani d . 1
H H8 0.7499 0.1658 0.3581 0.075 Uiso calc R 1
C C9 0.7234(5) 0.2752(4) 0.3135(2) 0.0866(16) Uani d . 1
H H9 0.7799 0.2721 0.2978 0.104 Uiso calc R 1
C C10 0.6581(5) 0.3433(4) 0.2996(3) 0.0805(14) Uani d . 1
H H10 0.6699 0.3856 0.2741 0.097 Uiso calc R 1
C C11 0.5783(4) 0.3486(3) 0.3227(2) 0.0771(14) Uani d . 1
H H11 0.5339 0.3945 0.3126 0.092 Uiso calc R 1
C C12 0.5596(3) 0.2869(3) 0.3617(2) 0.0629(11) Uani d . 1
H H12 0.5049 0.2923 0.3788 0.075 Uiso calc R 1
C C13 0.5172(3) 0.1748(3) 0.47295(17) 0.0516(9) Uani d . 1
C C14 0.5642(4) 0.2396(3) 0.5098(2) 0.0736(13) Uani d . 1
H H14 0.6272 0.2607 0.5076 0.088 Uiso calc R 1
C C15 0.5147(5) 0.2724(4) 0.5504(2) 0.0851(16) Uani d . 1
H H15 0.5463 0.3145 0.5771 0.102 Uiso calc R 1
C C16 0.4208(5) 0.2438(4) 0.5516(2) 0.0810(16) Uani d . 1
H H16 0.3882 0.2670 0.5787 0.097 Uiso calc R 1
C C17 0.3744(4) 0.1822(4) 0.5139(2) 0.0750(14) Uani d . 1
H H17 0.3094 0.1639 0.5147 0.090 Uiso calc R 1
C C18 0.4217(3) 0.1459(3) 0.4742(2) 0.0620(11) Uani d . 1
H H18 0.3899 0.1026 0.4487 0.074 Uiso calc R 1
C C19 0.7033(3) 0.0648(3) 0.46357(19) 0.0531(10) Uani d . 1
C C20 0.7222(4) 0.0613(3) 0.5254(2) 0.0735(13) Uani d . 1
H H20 0.6797 0.0885 0.5453 0.088 Uiso calc R 1
C C21 0.8076(5) 0.0151(4) 0.5569(3) 0.103(2) Uani d . 1
H H21 0.8220 0.0113 0.5985 0.124 Uiso calc R 1
C C22 0.8694(5) -0.0237(4) 0.5284(3) 0.099(2) Uani d . 1
H H22 0.9266 -0.0528 0.5508 0.118 Uiso calc R 1
C C23 0.8502(4) -0.0216(4) 0.4674(3) 0.0904(17) Uani d . 1
H H23 0.8925 -0.0499 0.4480 0.108 Uiso calc R 1
C C24 0.7655(3) 0.0241(3) 0.4346(2) 0.0675(12) Uani d . 1
H H24 0.7514 0.0269 0.3930 0.081 Uiso calc R 1
C C25 0.8254(4) 0.2476(3) 0.18115(18) 0.0468(10) Uani d . 1

loop_
_atom_site_aniso_label
_atom_site_aniso_U_11
_atom_site_aniso_U_22
_atom_site_aniso_U_33
_atom_site_aniso_U_12
_atom_site_aniso_U_13
_atom_site_aniso_U_23
As1 0.0385(2) 0.0501(3) 0.0448(3) -0.00081(15) 0.00929(17) -0.00503(16)
Ni1 0.0573(5) 0.0629(5) 0.0533(5) 0.000 0.0110(4) 0.000
S1 0.0537(7) 0.0628(9) 0.0689(7) 0.0099(7) 0.0102(6) 0.0059(6)
Br1 0.0531(4) 0.0684(4) 0.0660(3) 0.0058(2) 0.0214(3) 0.0054(2)
N1 0.056(3) 0.058(3) 0.059(3) 0.014(3) 0.022(3) 0.013(2)
C1 0.043(2) 0.054(2) 0.047(2) -0.0053(17) 0.0084(17) -0.0053(17)
C2 0.063(3) 0.056(3) 0.079(3) -0.004(2) 0.004(2) -0.003(2)
C3 0.086(4) 0.059(3) 0.111(5) -0.016(3) 0.011(3) -0.021(3)
C4 0.078(3) 0.090(4) 0.070(3) -0.031(3) 0.012(3) -0.023(3)
C5 0.069(3) 0.099(4) 0.069(3) -0.014(3) -0.015(3) 0.000(3)
C6 0.069(3) 0.065(3) 0.072(3) 0.000(2) -0.008(2) -0.002(2)
C7 0.043(2) 0.049(2) 0.046(2) -0.0015(16) 0.0084(16) -0.0063(16)
C8 0.058(3) 0.068(3) 0.067(3) 0.005(2) 0.024(2) 0.002(2)
C9 0.088(4) 0.096(4) 0.091(4) -0.004(3) 0.049(3) 0.011(3)
C10 0.089(4) 0.080(3) 0.075(3) -0.006(3) 0.026(3) 0.015(3)
C11 0.078(3) 0.059(3) 0.085(3) 0.002(2) 0.005(3) 0.007(2)
C12 0.053(2) 0.060(3) 0.076(3) 0.004(2) 0.017(2) 0.002(2)
C13 0.051(2) 0.061(2) 0.045(2) 0.0055(18) 0.0178(17) -0.0022(18)
C14 0.059(3) 0.089(4) 0.075(3) -0.005(2) 0.020(2) -0.029(3)
C15 0.095(4) 0.091(4) 0.070(3) 0.011(3) 0.025(3) -0.026(3)
C16 0.095(4) 0.097(4) 0.065(3) 0.028(3) 0.047(3) 0.012(3)
C17 0.068(3) 0.093(4) 0.077(3) 0.003(3) 0.042(3) 0.016(3)
C18 0.059(3) 0.067(3) 0.063(3) -0.003(2) 0.023(2) 0.008(2)
C19 0.044(2) 0.052(2) 0.055(2) -0.0008(17) -0.0018(18) -0.0016(17)
C20 0.075(3) 0.073(3) 0.062(3) 0.002(2) -0.001(2) -0.008(2)
C21 0.068(5) 0.093(4) 0.064(3) 0.001(4) -0.034(3) 0.002(3)
C22 0.074(4) 0.073(4) 0.117(5) 0.013(3) -0.030(4) 0.000(3)
C23 0.053(3) 0.080(4) 0.126(5) 0.008(3) 0.002(3) -0.003(3)
C24 0.056(3) 0.064(3) 0.081(3) 0.008(2) 0.014(2) 0.005(2)
C25 0.046(3) 0.048(3) 0.049(3) 0.014(3) 0.022(3) 0.013(2)

loop_
_atom_type_symbol
_atom_type_description
_atom_type_scat_dispersion_real
_atom_type_scat_dispersion_imag
_atom_type_scat_source
C C 0.0033 0.0016 'International Tables Vol C Tables 4.2.6.8 and 6.1.1.4'
H H 0.0000 0.0000 'International Tables Vol C Tables 4.2.6.8 and 6.1.1.4'
N N 0.0061 0.0033 'International Tables Vol C Tables 4.2.6.8 and 6.1.1.4'
S S 0.1246 0.1234 'International Tables Vol C Tables 4.2.6.8 and 6.1.1.4'
Ni Ni 0.3393 1.1124 'International Tables Vol C Tables 4.2.6.8 and 6.1.1.4'
As As 0.0499 2.0058 'International Tables Vol C Tables 4.2.6.8 and 6.1.1.4'
Br Br -0.2901 2.4595 'International Tables Vol C Tables 4.2.6.8 and 6.1.1.4'

loop_
_geom_angle_atom_site_label_1
_geom_angle_atom_site_label_2
_geom_angle_atom_site_label_3
_geom_angle_site_symmetry_1
_geom_angle_site_symmetry_3
_geom_angle
_geom_angle_publ_flag
C1 As1 C19 . . 110.05(17) y
C1 As1 C13 . . 111.13(17) y
C19 As1 C13 . . 109.14(18) y
C1 As1 C7 . . 107.25(16) y
C19 As1 C7 . . 112.29(17) y
C13 As1 C7 . . 106.97(16) y
N1 Ni1 N1 . 2_755 105.2(3) y
N1 Ni1 Br1 . 2_755 110.11(13) y
N1 Ni1 Br1 2_755 2_755 103.98(13) ?
N1 Ni1 Br1 . . 103.98(13) y
N1 Ni1 Br1 2_755 . 110.11(13) ?
Br1 Ni1 Br1 2_755 . 122.37(4) y
C25 N1 Ni1 . . 175.5(5) ?
C2 C1 C6 . . 120.6(4) ?
C2 C1 As1 . . 121.3(3) ?
C6 C1 As1 . . 118.1(3) ?
C1 C2 C3 . . 119.5(5) ?
C1 C2 H2 . . 120.3 ?
C3 C2 H2 . . 120.3 ?
C4 C3 C2 . . 120.0(5) ?
C4 C3 H3 . . 120.0 ?
C2 C3 H3 . . 120.0 ?
C3 C4 C5 . . 121.0(5) ?
C3 C4 H4 . . 119.5 ?
C5 C4 H4 . . 119.5 ?
C4 C5 C6 . . 119.3(5) ?
C4 C5 H5 . . 120.4 ?
C6 C5 H5 . . 120.4 ?
C1 C6 C5 . . 119.5(5) ?
C1 C6 H6 . . 120.3 ?
C5 C6 H6 . . 120.3 ?
C12 C7 C8 . . 119.9(4) ?
C12 C7 As1 . . 118.2(3) ?
C8 C7 As1 . . 121.5(3) ?
C9 C8 C7 . . 119.5(5) ?
C9 C8 H8 . . 120.3 ?
C7 C8 H8 . . 120.3 ?
C8 C9 C10 . . 120.8(5) ?
C8 C9 H9 . . 119.6 ?
C10 C9 H9 . . 119.6 ?
C11 C10 C9 . . 119.8(5) ?
C11 C10 H10 . . 120.1 ?
C9 C10 H10 . . 120.1 ?
C10 C11 C12 . . 121.4(5) ?
C10 C11 H11 . . 119.3 ?
C12 C11 H11 . . 119.3 ?
C7 C12 C11 . . 118.5(4) ?
C7 C12 H12 . . 120.7 ?
C11 C12 H12 . . 120.7 ?
C14 C13 C18 . . 121.1(4) ?
C14 C13 As1 . . 118.3(3) ?
C18 C13 As1 . . 120.5(3) ?
C13 C14 C15 . . 117.9(5) ?
C13 C14 H14 . . 121.1 ?
C15 C14 H14 . . 121.1 ?
C16 C15 C14 . . 120.8(5) ?
C16 C15 H15 . . 119.6 ?
C14 C15 H15 . . 119.6 ?
C17 C16 C15 . . 120.5(5) ?
C17 C16 H16 . . 119.7 ?
C15 C16 H16 . . 119.7 ?
C16 C17 C18 . . 120.8(5) ?
C16 C17 H17 . . 119.6 ?
C18 C17 H17 . . 119.6 ?
C17 C18 C13 . . 118.8(5) ?
C17 C18 H18 . . 120.6 ?
C13 C18 H18 . . 120.6 ?
C24 C19 C20 . . 121.1(4) ?
C24 C19 As1 . . 120.2(3) ?
C20 C19 As1 . . 118.7(3) ?
C19 C20 C21 . . 117.3(5) ?
C19 C20 H20 . . 121.4 ?
C21 C20 H20 . . 121.4 ?
C22 C21 C20 . . 121.5(6) ?
C22 C21 H21 . . 119.3 ?
C20 C21 H21 . . 119.3 ?
C21 C22 C23 . . 121.4(5) ?
C21 C22 H22 . . 119.3 ?
C23 C22 H22 . . 119.3 ?
C22 C23 C24 . . 118.5(6) ?
C22 C23 H23 . . 120.8 ?
C24 C23 H23 . . 120.8 ?
C19 C24 C23 . . 120.2(5) ?
C19 C24 H24 . . 119.9 ?
C23 C24 H24 . . 119.9 ?
N1 C25 S1 . . 178.0(5) ?

loop_
_geom_bond_atom_site_label_1
_geom_bond_atom_site_label_2
_geom_bond_site_symmetry_2
_geom_bond_distance
_geom_bond_publ_flag
As1 C1 . 1.902(4) y
As1 C19 . 1.911(4) y
As1 C13 . 1.911(4) y
As1 C7 . 1.912(4) y
Ni1 N1 . 1.973(5) y
Ni1 N1 2_755 1.973(5) ?
Ni1 Br1 2_755 2.3786(6) ?
Ni1 Br1 . 2.3787(6) y
S1 C25 . 1.639(5) ?
N1 C25 . 1.080(6) ?
C1 C2 . 1.369(6) ?
C1 C6 . 1.376(6) ?
C2 C3 . 1.382(7) ?
C2 H2 . 0.93 ?
C3 C4 . 1.355(8) ?
C3 H3 . 0.93 ?
C4 C5 . 1.376(8) ?
C4 H4 . 0.93 ?
C5 C6 . 1.384(7) ?
C5 H5 . 0.93 ?
C6 H6 . 0.93 ?
C7 C12 . 1.371(6) ?
C7 C8 . 1.387(6) ?
C8 C9 . 1.355(7) ?
C8 H8 . 0.93 ?
C9 C10 . 1.374(8) ?
C9 H9 . 0.93 ?
C10 C11 . 1.328(7) ?
C10 H10 . 0.93 ?
C11 C12 . 1.393(7) ?
C11 H11 . 0.93 ?
C12 H12 . 0.93 ?
C13 C14 . 1.372(6) ?
C13 C18 . 1.380(6) ?
C14 C15 . 1.387(7) ?
C14 H14 . 0.93 ?
C15 C16 . 1.356(8) ?
C15 H15 . 0.93 ?
C16 C17 . 1.343(8) ?
C16 H16 . 0.93 ?
C17 C18 . 1.374(7) ?
C17 H17 . 0.93 ?
C18 H18 . 0.93 ?
C19 C24 . 1.365(6) ?
C19 C20 . 1.381(6) ?
C20 C21 . 1.397(8) ?
C20 H20 . 0.93 ?
C21 C22 . 1.341(9) ?
C21 H21 . 0.93 ?
C22 C23 . 1.361(9) ?
C22 H22 . 0.93 ?
C23 C24 . 1.394(7) ?
C23 H23 . 0.93 ?
C24 H24 . 0.93 ?

loop_
_geom_torsion_atom_site_label_1
_geom_torsion_atom_site_label_2
_geom_torsion_atom_site_label_3
_geom_torsion_atom_site_label_4
_geom_torsion
C19 As1 C1 C2 8.1(4)
C13 As1 C1 C2 -112.9(4)
C7 As1 C1 C2 130.6(4)
C19 As1 C1 C6 -171.4(4)
C13 As1 C1 C6 67.6(4)
C7 As1 C1 C6 -49.0(4)
C6 C1 C2 C3 4.0(8)
As1 C1 C2 C3 -175.5(4)
C1 C2 C3 C4 -2.4(9)
C2 C3 C4 C5 -0.4(9)
C3 C4 C5 C6 1.6(9)
C2 C1 C6 C5 -2.7(8)
As1 C1 C6 C5 176.8(4)
C4 C5 C6 C1 -0.1(9)
C1 As1 C7 C12 86.2(4)
C19 As1 C7 C12 -152.8(3)
C13 As1 C7 C12 -33.1(4)
C1 As1 C7 C8 -86.8(4)
C19 As1 C7 C8 34.2(4)
C13 As1 C7 C8 153.9(3)
C12 C7 C8 C9 0.2(7)
As1 C7 C8 C9 173.1(4)
C7 C8 C9 C10 -1.6(8)
C8 C9 C10 C11 1.1(9)
C9 C10 C11 C12 1.0(9)
C8 C7 C12 C11 1.7(7)
As1 C7 C12 C11 -171.4(3)
C10 C11 C12 C7 -2.4(8)
C1 As1 C13 C14 -169.1(4)
C19 As1 C13 C14 69.4(4)
C7 As1 C13 C14 -52.3(4)
C1 As1 C13 C18 10.0(4)
C19 As1 C13 C18 -111.5(4)
C7 As1 C13 C18 126.8(4)
C18 C13 C14 C15 2.9(8)
As1 C13 C14 C15 -178.0(4)
C13 C14 C15 C16 -2.9(9)
C14 C15 C16 C17 0.9(9)
C15 C16 C17 C18 1.2(8)
C16 C17 C18 C13 -1.1(7)
C14 C13 C18 C17 -1.0(7)
As1 C13 C18 C17 180.0(4)
C1 As1 C19 C24 57.7(4)
C13 As1 C19 C24 179.9(3)
C7 As1 C19 C24 -61.7(4)
C1 As1 C19 C20 -121.4(4)
C13 As1 C19 C20 0.8(4)
C7 As1 C19 C20 119.2(4)
C24 C19 C20 C21 0.5(7)
As1 C19 C20 C21 179.5(4)
C19 C20 C21 C22 0.5(9)
C20 C21 C22 C23 -1.5(10)
C21 C22 C23 C24 1.6(9)
C20 C19 C24 C23 -0.4(7)
As1 C19 C24 C23 -179.4(4)
C22 C23 C24 C19 -0.6(8)
